data_7130649
loop_
_publ_author_name
'Wang, Ping'
'Xue, Ziqian'
'Ken-Ichi, Otake'
'Kitagawa, Susumu'

_publ_section_title
;
 Nitroxyl radical-containing flexible porous coordination polymer for
 controllable size-aelective aerobic oxidation of alcohols.
;
_journal_issue 64
_journal_name_full 'Chemical communications (Cambridge, England)'
_journal_page_first 9026
_journal_page_last 9029
_journal_paper_doi 10.1039/d2cc02772k
_journal_volume 58
_journal_year 2022
_chemical_formula_moiety 'C86 H87 N8 O14 Zn2 + 15[C3 H6 O]'
_chemical_formula_sum 'C131 H177 N8 O29 Zn2'
_chemical_formula_weight 2458.66
_space_group_crystal_system monoclinic
_space_group_IT_number 15
_space_group_name_Hall '-C 2yc'
_space_group_name_H-M_alt 'C 1 2/c 1'
_atom_sites_solution_hydrogens geom
_audit_creation_method SHELXL-2018/1
_audit_update_record
;
2022-07-07 deposited with the CCDC.	2022-07-13 downloaded from the CCDC.
;
_cell_angle_alpha 90
_cell_angle_beta 102.016(10)
_cell_angle_gamma 90
_cell_formula_units_Z 8
_cell_length_a 26.112(11)
_cell_length_b 28.570(17)
_cell_length_c 36.062(14)
_cell_measurement_reflns_used 893
_cell_measurement_temperature 100(2)
_cell_measurement_theta_max 23.82
_cell_measurement_theta_min 2.77
_cell_volume 26314(2)
_computing_cell_refinement 'RAPID AUTO'
_computing_data_collection 'RAPID AUTO (Rigaku, ????)'
_computing_data_reduction 'RAPID AUTO'
_computing_molecular_graphics 'Yadokari-XG (Wakita, Nemoto et al., 2009)'
_computing_publication_material 'Yadokari-XG (Wakita, Nemoto et al., 2009)'
_computing_structure_refinement 'SHELXL-2018/1 (Sheldrick, 2018)'
_computing_structure_solution 'SHELXT 2018/2 (Sheldrick, 2018)'
_diffrn_ambient_temperature 100(2)
_diffrn_measured_fraction_theta_full 0.996
_diffrn_measured_fraction_theta_max 0.993
_diffrn_measurement_device_type 'Rigaku 1/4-chi goniometer'
_diffrn_measurement_method \w
_diffrn_radiation_type synchrotron
_diffrn_radiation_wavelength 0.4128
_diffrn_reflns_av_R_equivalents 0.0727
_diffrn_reflns_av_unetI/netI 0.0917
_diffrn_reflns_Laue_measured_fraction_full 0.996
_diffrn_reflns_Laue_measured_fraction_max 0.993
_diffrn_reflns_limit_h_max 33
_diffrn_reflns_limit_h_min -33
_diffrn_reflns_limit_k_max 37
_diffrn_reflns_limit_k_min -37
_diffrn_reflns_limit_l_max 46
_diffrn_reflns_limit_l_min -46
_diffrn_reflns_number 29961
_diffrn_reflns_point_group_measured_fraction_full 0.996
_diffrn_reflns_point_group_measured_fraction_max 0.993
_diffrn_reflns_theta_full 14.340
_diffrn_reflns_theta_max 15.548
_diffrn_reflns_theta_min 0.621
_exptl_absorpt_coefficient_mu 0.100
_exptl_absorpt_correction_T_max 1.0000
_exptl_absorpt_correction_T_min 0.5278
_exptl_absorpt_correction_type multi-scan
_exptl_absorpt_process_details 'ABSCOR (Rigaku, 1995)'
_exptl_crystal_colour 'light yellow'
_exptl_crystal_density_diffrn 0.801
_exptl_crystal_description block
_exptl_crystal_F_000 6648
_exptl_crystal_size_max 0.100
_exptl_crystal_size_mid 0.100
_exptl_crystal_size_min 0.100
_refine_diff_density_max 1.321
_refine_diff_density_min -1.057
_refine_diff_density_rms 0.099
_refine_ls_extinction_method none
_refine_ls_goodness_of_fit_ref 0.972
_refine_ls_hydrogen_treatment mixed
_refine_ls_matrix_type full
_refine_ls_number_parameters 1080
_refine_ls_number_reflns 29961
_refine_ls_number_restraints 839
_refine_ls_restrained_S_all 0.973
_refine_ls_R_factor_all 0.1269
_refine_ls_R_factor_gt 0.0904
_refine_ls_shift/su_max 0.001
_refine_ls_shift/su_mean 0.000
_refine_ls_structure_factor_coef Fsqd
_refine_ls_weighting_details 'w=1/[\s^2^(Fo^2^)+(0.1894P)^2^] where P=(Fo^2^+2Fc^2^)/3'
_refine_ls_weighting_scheme calc
_refine_ls_wR_factor_gt 0.2673
_refine_ls_wR_factor_ref 0.2888
_reflns_Friedel_coverage 0.000
_reflns_number_gt 17188
_reflns_number_total 29961
_reflns_threshold_expression 'I > 2\s(I)'
_cod_data_source_file d2cc02772k2.cif
_cod_data_source_block DT-PCP-acetone
_cod_original_cell_volume 26314(22)
_cod_original_sg_symbol_H-M 'C 2/c'
_cod_database_code 7130649
_shelx_shelxl_version_number 2018/1
_shelx_space_group_comment
;
The symmetry employed for this shelxl refinement is uniquely defined
by the following loop, which should always be used as a source of
symmetry information in preference to the above space-group names.
They are only intended as comments.
;
_shelx_estimated_absorpt_t_min 0.990
_shelx_estimated_absorpt_t_max 0.990

loop_
_space_group_symop_operation_xyz
'x, y, z'
'-x, y, -z+1/2'
'x+1/2, y+1/2, z'
'-x+1/2, y+1/2, -z+1/2'
'-x, -y, -z'
'x, -y, z-1/2'
'-x+1/2, -y+1/2, -z'
'x+1/2, -y+1/2, z-1/2'

loop_
_atom_site_label
_atom_site_type_symbol
_atom_site_fract_x
_atom_site_fract_y
_atom_site_fract_z
_atom_site_U_iso_or_equiv
_atom_site_adp_type
_atom_site_occupancy
_atom_site_site_symmetry_order
_atom_site_calc_flag
_atom_site_refinement_flags_posn
_atom_site_refinement_flags_adp
_atom_site_refinement_flags_occupancy
_atom_site_disorder_assembly
_atom_site_disorder_group
C1 C 0.41960(15) 0.54526(14) 0.80486(11) 0.0423(8) Uani 1 1 d . . . . .
H1 H 0.448324 0.556401 0.823404 0.051 Uiso 1 1 calc R U . . .
C2 C 0.42483(17) 0.54243(15) 0.76821(12) 0.0502(10) Uani 1 1 d . . . . .
H2 H 0.456297 0.552447 0.761360 0.060 Uiso 1 1 calc R U . . .
C3 C 0.38374(18) 0.52473(17) 0.74068(12) 0.0549(11) Uani 1 1 d . . . . .
C4 C 0.33881(18) 0.5124(2) 0.75274(13) 0.0686(14) Uani 1 1 d . . . . .
H3 H 0.309521 0.500891 0.734872 0.082 Uiso 1 1 calc R U . . .
C5 C 0.33577(17) 0.51632(18) 0.78969(12) 0.0567(11) Uani 1 1 d . . . . .
H4 H 0.304495 0.507011 0.797189 0.068 Uiso 1 1 calc R U . . .
C6 C 0.3880(2) 0.51832(19) 0.70068(13) 0.0630(12) Uani 1 1 d . . . . .
C7 C 0.40894(17) 0.55295(16) 0.68039(12) 0.0516(10) Uani 1 1 d . . . . .
C8 C 0.41295(18) 0.54386(17) 0.64341(12) 0.0544(10) Uani 1 1 d . . . . .
H5 H 0.427852 0.566951 0.629916 0.065 Uiso 1 1 calc R U . . .
C9 C 0.39605(19) 0.50253(18) 0.62563(12) 0.0604(12) Uani 1 1 d . . . . .
C10 C 0.3768(2) 0.4671(2) 0.64641(14) 0.0804(18) Uani 1 1 d . . . . .
H6 H 0.366482 0.437650 0.635003 0.096 Uiso 1 1 calc R U . . .
C11 C 0.3730(2) 0.4757(2) 0.68379(14) 0.0790(17) Uani 1 1 d . . . . .
H7 H 0.359988 0.451992 0.697813 0.095 Uiso 1 1 calc R U . . .
C12 C 0.39675(17) 0.49503(16) 0.58549(12) 0.0522(10) Uani 1 1 d . . . . .
C13 C 0.43402(16) 0.51618(16) 0.56846(11) 0.0489(9) Uani 1 1 d . . . . .
H8 H 0.460460 0.535440 0.582961 0.059 Uiso 1 1 calc R U . . .
C14 C 0.43235(14) 0.50905(15) 0.53070(11) 0.0445(9) Uani 1 1 d . . . . .
H9 H 0.457539 0.524328 0.519356 0.053 Uiso 1 1 calc R U . . .
C15 C 0.36067(18) 0.46056(16) 0.52557(13) 0.0554(11) Uani 1 1 d . . . . .
H10 H 0.335185 0.440914 0.510518 0.066 Uiso 1 1 calc R U . . .
C16 C 0.35924(19) 0.46640(18) 0.56287(13) 0.0652(14) Uani 1 1 d . . . . .
H11 H 0.333148 0.451240 0.573365 0.078 Uiso 1 1 calc R U . . .
C17 C 0.4250(2) 0.60010(17) 0.69732(12) 0.0568(11) Uani 1 1 d . . . . .
C18 C 0.3998(11) 0.6701(9) 0.7271(8) 0.094(8) Uani 0.5 1 d . U P A 1
H101 H 0.433972 0.684016 0.724440 0.113 Uiso 0.5 1 calc R U P A 1
C19 C 0.3944(6) 0.6627(4) 0.7679(3) 0.091(4) Uani 0.5 1 d D U P A 1
H34 H 0.361520 0.645286 0.767558 0.109 Uiso 0.5 1 calc R U P A 1
H35 H 0.423697 0.642592 0.780667 0.109 Uiso 0.5 1 calc R U P A 1
C20 C 0.3939(9) 0.7062(5) 0.7913(4) 0.103(4) Uani 0.5 1 d . U P A 1
C21 C 0.3542(10) 0.7522(6) 0.7305(6) 0.137(6) Uani 0.5 1 d . U P A 1
C22 C 0.3468(8) 0.7047(5) 0.7108(5) 0.155(8) Uani 0.5 1 d D U P A 1
H36 H 0.342315 0.709021 0.683115 0.186 Uiso 0.5 1 calc R U P A 1
H37 H 0.314848 0.689511 0.715857 0.186 Uiso 0.5 1 calc R U P A 1
C23 C 0.3920(12) 0.7827(9) 0.7161(8) 0.210(14) Uani 0.5 1 d D U P A 1
H50 H 0.380827 0.786125 0.688559 0.315 Uiso 0.5 1 calc R U P A 1
H51 H 0.393246 0.813510 0.728131 0.315 Uiso 0.5 1 calc R U P A 1
H52 H 0.426918 0.768403 0.722091 0.315 Uiso 0.5 1 calc R U P A 1
C24 C 0.2978(7) 0.7748(6) 0.7191(6) 0.175(9) Uani 0.5 1 d D U P A 1
H53 H 0.288981 0.779944 0.691644 0.262 Uiso 0.5 1 calc R U P A 1
H54 H 0.271993 0.753596 0.726351 0.262 Uiso 0.5 1 calc R U P A 1
H55 H 0.297348 0.804753 0.732249 0.262 Uiso 0.5 1 calc R U P A 1
C25 C 0.3705(14) 0.6993(9) 0.8254(6) 0.211(15) Uani 0.5 1 d D U P A 1
H56 H 0.388182 0.673334 0.840584 0.316 Uiso 0.5 1 calc R U P A 1
H57 H 0.374760 0.727986 0.840627 0.316 Uiso 0.5 1 calc R U P A 1
H58 H 0.333132 0.692143 0.817212 0.316 Uiso 0.5 1 calc R U P A 1
C26 C 0.4485(8) 0.7247(6) 0.8004(5) 0.136(8) Uani 0.5 1 d D U P A 1
H59 H 0.471675 0.701485 0.815300 0.204 Uiso 0.5 1 calc R U P A 1
H60 H 0.460248 0.731132 0.776806 0.204 Uiso 0.5 1 calc R U P A 1
H61 H 0.449392 0.753690 0.815055 0.204 Uiso 0.5 1 calc R U P A 1
C27 C 0.45778(14) 0.40886(13) 0.41951(12) 0.0416(8) Uani 1 1 d . . . . .
C28 C 0.49446(16) 0.36863(14) 0.41881(12) 0.0485(10) Uani 1 1 d . . . . .
C29 C 0.50701(17) 0.35544(15) 0.38430(13) 0.0546(11) Uani 1 1 d . . . . .
H20 H 0.492869 0.371967 0.361617 0.066 Uiso 1 1 calc R U . . .
C30 C 0.5406(2) 0.31768(18) 0.38392(16) 0.0691(14) Uani 1 1 d . . . . .
H21 H 0.549940 0.309108 0.360758 0.083 Uiso 1 1 calc R U . . .
C31 C 0.5609(2) 0.29205(18) 0.41666(17) 0.0733(15) Uani 1 1 d . . . . .
C32 C 0.5463(3) 0.3049(2) 0.44992(17) 0.0865(19) Uani 1 1 d . . . . .
H22 H 0.558590 0.287276 0.472340 0.104 Uiso 1 1 calc R U . . .
C33 C 0.5136(2) 0.34352(19) 0.45110(14) 0.0713(15) Uani 1 1 d . . . . .
H23 H 0.504706 0.352334 0.474362 0.086 Uiso 1 1 calc R U . . .
C34 C 0.59334(18) 0.25028(15) 0.41452(13) 0.0818(17) Uani 1 1 d G U . . .
C35 C 0.5890(2) 0.2250(2) 0.38109(12) 0.197(5) Uani 1 1 d G U . . .
H24 H 0.563367 0.233429 0.359344 0.236 Uiso 1 1 calc R U . . .
C36 C 0.6221(2) 0.1873(2) 0.37949(12) 0.200(5) Uani 1 1 d G U . . .
H25 H 0.619107 0.169955 0.356642 0.240 Uiso 1 1 calc R U . . .
C37 C 0.6596(2) 0.17487(15) 0.41131(14) 0.0908(19) Uani 1 1 d G U . . .
C38 C 0.66393(19) 0.20019(18) 0.44474(12) 0.124(3) Uani 1 1 d G U . . .
C39 C 0.6308(2) 0.23790(17) 0.44634(11) 0.126(3) Uani 1 1 d G U . . .
H26 H 0.633802 0.255199 0.469187 0.152 Uiso 1 1 calc R U . . .
C40 C 0.6965(2) 0.1361(2) 0.40872(17) 0.0794(16) Uani 1 1 d . . . . .
C41 C 0.7102(2) 0.1252(2) 0.37485(16) 0.0786(16) Uani 1 1 d . . . . .
H12 H 0.696046 0.143221 0.353012 0.094 Uiso 1 1 calc R U . . .
C42 C 0.7438(2) 0.08889(18) 0.37155(14) 0.0671(13) Uani 1 1 d . . . . .
H13 H 0.751501 0.081840 0.347551 0.081 Uiso 1 1 calc R U . . .
C43 C 0.76612(18) 0.06301(17) 0.40262(13) 0.0586(12) Uani 1 1 d . . . . .
C44 C 0.7500(2) 0.0709(2) 0.43666(16) 0.0830(18) Uani 1 1 d . . . . .
H14 H 0.762636 0.051523 0.457990 0.100 Uiso 1 1 calc R U . . .
C45 C 0.7163(3) 0.1065(2) 0.43927(18) 0.098(2) Uani 1 1 d . . . . .
H15 H 0.705839 0.111350 0.462665 0.117 Uiso 1 1 calc R U . . .
C46 C 0.80680(17) 0.02758(14) 0.40090(13) 0.0487(9) Uani 1 1 d . . . . .
C47 C 0.7049(4) 0.1941(4) 0.4773(3) 0.142(3) Uani 1 1 d . U . . .
C48 C 0.7253(4) 0.1821(3) 0.5456(3) 0.135(3) Uani 1 1 d . U . . .
H98 H 0.756872 0.202015 0.545715 0.162 Uiso 1 1 calc R U . . .
C49 C 0.6981(4) 0.1977(4) 0.5775(3) 0.148(3) Uani 1 1 d . U . . .
H38 H 0.687044 0.230709 0.572692 0.178 Uiso 1 1 calc R U . . .
H39 H 0.666014 0.178745 0.575728 0.178 Uiso 1 1 calc R U . . .
C50 C 0.7295(5) 0.1943(4) 0.6174(3) 0.153(3) Uani 1 1 d . U . . .
C51 C 0.7752(4) 0.1225(4) 0.5906(3) 0.130(3) Uani 1 1 d . U . . .
C52 C 0.7419(4) 0.1319(3) 0.5537(3) 0.134(3) Uani 1 1 d . U . . .
H40 H 0.709932 0.112510 0.551266 0.161 Uiso 1 1 calc R U . . .
H41 H 0.760557 0.121363 0.533963 0.161 Uiso 1 1 calc R U . . .
C53 C 0.7739(5) 0.2361(5) 0.6254(4) 0.203(5) Uani 1 1 d . U . . .
H62 H 0.756510 0.266621 0.622667 0.304 Uiso 1 1 calc R U . . .
H63 H 0.794836 0.232893 0.651216 0.304 Uiso 1 1 calc R U . . .
H64 H 0.796814 0.233492 0.607162 0.304 Uiso 1 1 calc R U . . .
C54 C 0.7001(5) 0.1990(5) 0.6477(4) 0.211(6) Uani 1 1 d . U . . .
H65 H 0.682731 0.229630 0.645767 0.317 Uiso 1 1 calc R U . . .
H66 H 0.673644 0.174219 0.645281 0.317 Uiso 1 1 calc R U . . .
H67 H 0.724131 0.196412 0.672430 0.317 Uiso 1 1 calc R U . . .
C55 C 0.7760(4) 0.0707(3) 0.6011(3) 0.167(4) Uani 1 1 d . U . . .
H68 H 0.798862 0.065986 0.626022 0.251 Uiso 1 1 calc R U . . .
H69 H 0.740435 0.060405 0.601802 0.251 Uiso 1 1 calc R U . . .
H70 H 0.789243 0.052385 0.582065 0.251 Uiso 1 1 calc R U . . .
C56 C 0.8312(4) 0.1351(4) 0.5890(3) 0.182(5) Uani 1 1 d . U . . .
H71 H 0.854072 0.128971 0.613738 0.273 Uiso 1 1 calc R U . . .
H72 H 0.842529 0.116174 0.569575 0.273 Uiso 1 1 calc R U . . .
H73 H 0.833018 0.168371 0.582767 0.273 Uiso 1 1 calc R U . . .
C57 C 0.44744(15) 0.53844(12) 0.41540(11) 0.0412(8) Uani 1 1 d . . . . .
C58 C 0.48391(16) 0.57806(14) 0.41457(12) 0.0487(10) Uani 1 1 d . . . . .
C59 C 0.4931(2) 0.5948(2) 0.38096(15) 0.0818(18) Uani 1 1 d . . . . .
H16 H 0.474205 0.581814 0.357880 0.098 Uiso 1 1 calc R U . . .
C60 C 0.5282(2) 0.6291(2) 0.37962(17) 0.0878(19) Uani 1 1 d . . . . .
H17 H 0.533669 0.639697 0.355779 0.105 Uiso 1 1 calc R U . . .
C61 C 0.5559(2) 0.64867(19) 0.41214(17) 0.0765(15) Uani 1 1 d . . . . .
C62 C 0.5485(2) 0.63154(18) 0.44698(16) 0.0726(14) Uani 1 1 d . . . . .
H18 H 0.568676 0.643591 0.469972 0.087 Uiso 1 1 calc R U . . .
C63 C 0.51224(18) 0.59763(15) 0.44788(14) 0.0591(12) Uani 1 1 d . . . . .
H19 H 0.506189 0.587151 0.471597 0.071 Uiso 1 1 calc R U . . .
C64 C 0.5950(3) 0.6860(2) 0.41074(19) 0.094(2) Uani 1 1 d . U . . .
C65 C 0.5841(3) 0.7228(2) 0.3864(2) 0.121(3) Uani 1 1 d . U . . .
H27 H 0.550756 0.725668 0.369948 0.145 Uiso 1 1 calc R U . . .
C66 C 0.6229(3) 0.7563(2) 0.3861(2) 0.119(3) Uani 1 1 d . U . . .
H28 H 0.615026 0.782419 0.369600 0.143 Uiso 1 1 calc R U . . .
C67 C 0.6727(3) 0.7530(3) 0.4089(2) 0.116(3) Uani 1 1 d . U . . .
C68 C 0.6828(3) 0.7146(3) 0.4315(3) 0.160(4) Uani 1 1 d D U . . .
C69 C 0.6447(3) 0.6811(3) 0.4323(3) 0.150(4) Uani 1 1 d . U . . .
H29 H 0.653061 0.654331 0.447975 0.180 Uiso 1 1 calc R U . . .
C70 C 0.7097(3) 0.7925(2) 0.4094(2) 0.095(2) Uani 1 1 d . . . . .
C71 C 0.7184(3) 0.8115(2) 0.37673(18) 0.095(2) Uani 1 1 d . . . . .
H30 H 0.699747 0.800152 0.352945 0.114 Uiso 1 1 calc R U . . .
C72 C 0.7541(2) 0.8471(2) 0.37817(16) 0.0882(19) Uani 1 1 d . . . . .
H31 H 0.759745 0.860333 0.355188 0.106 Uiso 1 1 calc R U . . .
C73 C 0.7825(2) 0.86433(17) 0.41292(14) 0.0649(13) Uani 1 1 d . . . . .
C74 C 0.7718(2) 0.8459(2) 0.44571(17) 0.0846(18) Uani 1 1 d . . . . .
H32 H 0.790092 0.857396 0.469538 0.102 Uiso 1 1 calc R U . . .
C75 C 0.7350(3) 0.8110(3) 0.44453(19) 0.112(3) Uani 1 1 d . . . . .
H33 H 0.726722 0.799619 0.467337 0.135 Uiso 1 1 calc R U . . .
C76 C 0.82080(16) 0.90247(14) 0.41342(12) 0.0478(9) Uani 1 1 d . . . . .
N6 N 0.7796(4) 0.7067(4) 0.4217(3) 0.250(6) Uani 1 1 d D U . . .
H104 H 0.774034 0.725150 0.401779 0.300 Uiso 1 1 calc R U . . .
C79 C 0.9181(6) 0.6740(6) 0.4183(5) 0.291(8) Uani 1 1 d D U . . .
C80 C 0.8629(6) 0.6982(8) 0.4043(5) 0.311(9) Uani 1 1 d D U . . .
H42 H 0.842836 0.683452 0.380821 0.373 Uiso 1 1 calc R U . . .
H43 H 0.866266 0.732156 0.400070 0.373 Uiso 1 1 calc R U . . .
C81 C 0.8367(5) 0.6877(5) 0.4403(4) 0.205(5) Uani 1 1 d D U . . .
H99 H 0.838635 0.654496 0.449365 0.246 Uiso 1 1 calc R U . . .
C82 C 0.8616(4) 0.7201(7) 0.4657(4) 0.240(7) Uani 1 1 d D U . . .
H44 H 0.840115 0.725966 0.484795 0.287 Uiso 1 1 calc R U . . .
H45 H 0.864148 0.749823 0.452108 0.287 Uiso 1 1 calc R U . . .
C83 C 0.9174(6) 0.7050(4) 0.4864(4) 0.261(7) Uani 1 1 d D U . . .
C84 C 0.9295(6) 0.7532(7) 0.5042(5) 0.466(17) Uani 1 1 d D U . . .
H74 H 0.910592 0.757277 0.524728 0.699 Uiso 1 1 calc R U . . .
H75 H 0.967255 0.755824 0.514359 0.699 Uiso 1 1 calc R U . . .
H76 H 0.918572 0.777347 0.484887 0.699 Uiso 1 1 calc R U . . .
C85 C 0.9189(5) 0.6630(5) 0.5128(4) 0.298(11) Uani 1 1 d D U . . .
H77 H 0.899719 0.670588 0.532660 0.447 Uiso 1 1 calc R U . . .
H78 H 0.902522 0.636014 0.498224 0.447 Uiso 1 1 calc R U . . .
H79 H 0.955314 0.655602 0.524364 0.447 Uiso 1 1 calc R U . . .
C86 C 0.9382(6) 0.6981(7) 0.3864(5) 0.357(12) Uani 1 1 d D U . . .
H80 H 0.929915 0.731525 0.386311 0.535 Uiso 1 1 calc R U . . .
H81 H 0.976193 0.693941 0.390359 0.535 Uiso 1 1 calc R U . . .
H82 H 0.921352 0.684207 0.362057 0.535 Uiso 1 1 calc R U . . .
C87 C 0.9273(6) 0.6211(6) 0.4232(7) 0.476(18) Uani 1 1 d D U . . .
H83 H 0.912655 0.609904 0.444497 0.715 Uiso 1 1 calc R U . . .
H84 H 0.910141 0.604869 0.399956 0.715 Uiso 1 1 calc R U . . .
H85 H 0.964981 0.614604 0.428257 0.715 Uiso 1 1 calc R U . . .
C18B C 0.3889(9) 0.6620(9) 0.7328(6) 0.068(5) Uani 0.5 1 d . U P A 2
H100 H 0.421269 0.655581 0.752414 0.082 Uiso 0.5 1 calc R U P A 2
C19B C 0.3442(6) 0.6598(4) 0.7540(3) 0.095(4) Uani 0.5 1 d D U P A 2
H46 H 0.310878 0.663035 0.735192 0.115 Uiso 0.5 1 calc R U P A 2
H47 H 0.344317 0.628162 0.765296 0.115 Uiso 0.5 1 calc R U P A 2
C20B C 0.3440(7) 0.6943(5) 0.7843(4) 0.093(4) Uani 0.5 1 d . U P A 2
C21B C 0.4038(9) 0.7471(6) 0.7503(5) 0.118(5) Uani 0.5 1 d . U P A 2
C22B C 0.3967(8) 0.7076(6) 0.7185(4) 0.109(5) Uani 0.5 1 d D U P A 2
H48 H 0.366349 0.715591 0.698105 0.131 Uiso 0.5 1 calc R U P A 2
H49 H 0.428242 0.707008 0.707259 0.131 Uiso 0.5 1 calc R U P A 2
C25B C 0.3793(9) 0.6819(7) 0.8223(4) 0.106(6) Uani 0.5 1 d D U P A 2
H86 H 0.370415 0.650537 0.830072 0.159 Uiso 0.5 1 calc R U P A 2
H87 H 0.415977 0.682323 0.819794 0.159 Uiso 0.5 1 calc R U P A 2
H88 H 0.374286 0.704753 0.841469 0.159 Uiso 0.5 1 calc R U P A 2
C26B C 0.2895(6) 0.7038(7) 0.7880(5) 0.152(7) Uani 0.5 1 d D U P A 2
H89 H 0.273850 0.674972 0.795392 0.228 Uiso 0.5 1 calc R U P A 2
H90 H 0.289664 0.727766 0.807498 0.228 Uiso 0.5 1 calc R U P A 2
H91 H 0.269020 0.714917 0.763741 0.228 Uiso 0.5 1 calc R U P A 2
C24B C 0.3961(16) 0.7901(7) 0.7322(7) 0.232(16) Uani 0.5 1 d D U P A 2
H92 H 0.360634 0.791518 0.716577 0.347 Uiso 0.5 1 calc R U P A 2
H93 H 0.400612 0.815165 0.751181 0.347 Uiso 0.5 1 calc R U P A 2
H94 H 0.421702 0.794086 0.716054 0.347 Uiso 0.5 1 calc R U P A 2
C23B C 0.4580(8) 0.7387(9) 0.7764(6) 0.184(12) Uani 0.5 1 d D U P A 2
H95 H 0.458930 0.707439 0.787578 0.276 Uiso 0.5 1 calc R U P A 2
H96 H 0.485221 0.741214 0.761431 0.276 Uiso 0.5 1 calc R U P A 2
H97 H 0.464130 0.762293 0.796558 0.276 Uiso 0.5 1 calc R U P A 2
N1 N 0.39663(12) 0.48140(11) 0.50900(9) 0.0397(7) Uani 1 1 d . . . . .
N2 N 0.37553(12) 0.53296(10) 0.81587(9) 0.0395(7) Uani 1 1 d . . . . .
N3 N 0.38627(18) 0.62522(16) 0.70625(12) 0.0700(12) Uani 1 1 d . . . . .
H102 H 0.353598 0.615566 0.699997 0.004(15) Uiso 0.5 1 calc R . P A 1
H103 H 0.354576 0.617838 0.693885 0.17(9) Uiso 0.5 1 calc R . P A 2
N4 N 0.6890(3) 0.1877(3) 0.5106(2) 0.150(3) Uani 1 1 d . . . . .
H105 H 0.655242 0.186990 0.510414 0.181 Uiso 1 1 calc R U . . .
N5 N 0.7548(3) 0.1482(4) 0.6214(3) 0.161(3) Uani 1 1 d . U . . .
N7 N 0.9447(5) 0.6975(4) 0.4558(3) 0.221(5) Uani 1 1 d D U . . .
N8 N 0.3666(16) 0.7449(8) 0.7697(10) 0.118(8) Uani 0.5 1 d . U P A 1
N8B N 0.3568(16) 0.7367(12) 0.7745(9) 0.116(8) Uani 0.5 1 d . U P A 2
O1 O 0.47027(14) 0.61269(12) 0.70312(10) 0.0686(9) Uani 1 1 d . . . . .
O2 O 0.363(2) 0.7814(13) 0.7940(13) 0.165(13) Uani 0.5 1 d . U P A 1
O3 O 0.45215(11) 0.42352(10) 0.45093(8) 0.0503(7) Uani 1 1 d . . . . .
O4 O 0.43576(12) 0.42492(11) 0.38806(9) 0.0563(8) Uani 1 1 d . . . . .
O5 O 0.83183(11) 0.01184(10) 0.43168(8) 0.0499(7) Uani 1 1 d . . . . .
O6 O 0.81343(12) 0.01483(11) 0.36897(9) 0.0590(8) Uani 1 1 d . . . . .
O7 O 0.7541(3) 0.1972(2) 0.4760(2) 0.159(2) Uani 1 1 d . . . . .
O8 O 0.7794(3) 0.1378(4) 0.6583(3) 0.206(4) Uani 1 1 d . U . . .
O9 O 0.44260(11) 0.52365(9) 0.44724(8) 0.0452(6) Uani 1 1 d . . . . .
O10 O 0.42374(12) 0.52272(10) 0.38433(8) 0.0556(8) Uani 1 1 d . . . . .
O11 O 0.82706(12) 0.91768(10) 0.38218(8) 0.0562(8) Uani 1 1 d . . . . .
O12 O 0.84438(11) 0.91640(10) 0.44525(8) 0.0510(7) Uani 1 1 d . . . . .
O13 O 0.7510(4) 0.6652(4) 0.4705(3) 0.266(5) Uani 1 1 d D . . . .
O14 O 0.9984(4) 0.6969(4) 0.4590(4) 0.321(8) Uani 1 1 d . U . . .
O2B O 0.3457(19) 0.7712(12) 0.7927(13) 0.174(15) Uani 0.5 1 d . U P A 2
Zn1 Zn 0.39490(2) 0.47052(2) 0.45378(2) 0.03298(12) Uani 1 1 d . . . . .
Zn2 Zn 0.37352(2) 0.46923(2) 0.37154(2) 0.03323(12) Uani 1 1 d . . . . .
C77 C 0.7389(5) 0.6922(5) 0.4391(5) 0.224(6) Uani 1 1 d D U . . .

loop_
_atom_site_aniso_label
_atom_site_aniso_U_11
_atom_site_aniso_U_22
_atom_site_aniso_U_33
_atom_site_aniso_U_23
_atom_site_aniso_U_13
_atom_site_aniso_U_12
C1 0.0402(18) 0.046(2) 0.043(2) -0.0002(16) 0.0126(16) 0.0032(16)
C2 0.054(2) 0.055(2) 0.048(2) 0.0003(19) 0.0242(19) -0.0049(19)
C3 0.062(3) 0.068(3) 0.040(2) -0.004(2) 0.0218(19) -0.011(2)
C4 0.057(3) 0.103(4) 0.046(3) -0.004(3) 0.012(2) -0.027(3)
C5 0.052(2) 0.078(3) 0.043(2) -0.005(2) 0.0149(19) -0.016(2)
C6 0.073(3) 0.080(3) 0.040(2) -0.004(2) 0.019(2) -0.017(3)
C7 0.056(2) 0.063(3) 0.039(2) -0.0038(19) 0.0160(18) -0.007(2)
C8 0.062(3) 0.066(3) 0.039(2) 0.0039(19) 0.0192(19) -0.005(2)
C9 0.072(3) 0.077(3) 0.037(2) -0.005(2) 0.020(2) -0.020(2)
C10 0.115(4) 0.089(4) 0.045(3) -0.015(3) 0.036(3) -0.048(3)
C11 0.111(4) 0.092(4) 0.041(3) -0.009(3) 0.032(3) -0.040(3)
C12 0.059(2) 0.065(3) 0.038(2) -0.0020(19) 0.0213(18) -0.013(2)
C13 0.052(2) 0.059(2) 0.039(2) -0.0051(18) 0.0167(17) -0.0103(19)
C14 0.0407(19) 0.057(2) 0.040(2) -0.0026(18) 0.0176(16) -0.0115(18)
C15 0.059(2) 0.064(3) 0.048(2) -0.007(2) 0.021(2) -0.025(2)
C16 0.068(3) 0.091(4) 0.043(2) -0.010(2) 0.026(2) -0.037(3)
C17 0.076(3) 0.062(3) 0.037(2) 0.0013(19) 0.022(2) -0.002(2)
C18 0.119(16) 0.081(14) 0.096(13) 0.004(10) 0.057(11) 0.045(12)
C19 0.124(10) 0.081(8) 0.067(8) -0.002(6) 0.022(7) 0.023(8)
C20 0.177(14) 0.070(8) 0.059(7) 0.001(6) 0.019(9) 0.033(9)
C21 0.223(17) 0.067(9) 0.131(13) 0.012(9) 0.059(13) 0.062(11)
C22 0.228(19) 0.133(13) 0.093(11) 0.029(10) 0.008(13) 0.118(14)
C23 0.39(4) 0.13(2) 0.16(2) -0.008(17) 0.17(3) 0.01(2)
C24 0.195(18) 0.156(16) 0.162(17) -0.014(13) 0.010(14) 0.127(15)
C25 0.38(4) 0.17(3) 0.091(15) -0.022(15) 0.07(2) 0.10(2)
C26 0.21(2) 0.072(10) 0.119(15) -0.025(10) 0.025(14) -0.014(12)
C27 0.0390(18) 0.0391(19) 0.051(2) 0.0016(17) 0.0200(16) 0.0006(15)
C28 0.053(2) 0.040(2) 0.060(3) 0.0075(18) 0.0287(19) 0.0120(18)
C29 0.063(3) 0.049(2) 0.057(3) 0.005(2) 0.026(2) 0.015(2)
C30 0.075(3) 0.068(3) 0.074(3) 0.005(3) 0.037(3) 0.030(3)
C31 0.081(3) 0.060(3) 0.089(4) 0.008(3) 0.040(3) 0.033(3)
C32 0.123(5) 0.072(4) 0.077(4) 0.027(3) 0.051(4) 0.046(3)
C33 0.089(3) 0.077(3) 0.057(3) 0.016(2) 0.036(3) 0.040(3)
C34 0.097(4) 0.077(4) 0.080(4) 0.005(3) 0.037(3) 0.047(3)
C35 0.267(11) 0.190(9) 0.138(8) 0.005(7) 0.056(8) 0.153(9)
C36 0.262(11) 0.210(10) 0.121(7) -0.001(7) 0.025(7) 0.166(9)
C37 0.109(4) 0.086(4) 0.077(4) 0.001(3) 0.018(3) 0.060(4)
C38 0.149(6) 0.139(6) 0.090(5) 0.026(5) 0.035(5) 0.082(5)
C39 0.156(7) 0.129(6) 0.103(5) 0.007(5) 0.049(5) 0.084(5)
C40 0.094(4) 0.069(3) 0.079(4) -0.001(3) 0.027(3) 0.037(3)
C41 0.090(4) 0.079(4) 0.067(3) 0.004(3) 0.017(3) 0.045(3)
C42 0.079(3) 0.069(3) 0.055(3) 0.002(2) 0.019(2) 0.033(3)
C43 0.065(3) 0.061(3) 0.052(3) 0.004(2) 0.020(2) 0.030(2)
C44 0.107(4) 0.084(4) 0.068(3) 0.012(3) 0.040(3) 0.048(3)
C45 0.132(5) 0.097(4) 0.074(4) 0.010(3) 0.045(4) 0.065(4)
C46 0.053(2) 0.044(2) 0.052(2) 0.0051(18) 0.0172(19) 0.0141(18)
C47 0.114(6) 0.162(8) 0.162(9) 0.035(7) 0.055(6) 0.060(6)
C48 0.165(8) 0.113(6) 0.109(6) -0.010(5) -0.013(6) 0.027(6)
C49 0.152(8) 0.172(9) 0.123(7) -0.007(7) 0.032(6) 0.027(7)
C50 0.156(8) 0.169(9) 0.140(8) 0.005(7) 0.043(7) 0.053(7)
C51 0.120(6) 0.142(7) 0.126(7) 0.007(6) 0.022(5) 0.000(6)
C52 0.133(7) 0.132(7) 0.131(7) 0.011(6) 0.012(5) 0.019(6)
C53 0.168(10) 0.216(13) 0.221(13) -0.075(11) 0.034(9) 0.004(10)
C54 0.188(11) 0.260(15) 0.203(13) -0.031(11) 0.081(10) 0.025(11)
C55 0.158(8) 0.125(8) 0.197(11) 0.037(7) -0.014(7) 0.003(7)
C56 0.130(8) 0.201(11) 0.212(12) 0.083(9) 0.030(7) 0.016(8)
C57 0.050(2) 0.0330(19) 0.044(2) -0.0031(15) 0.0170(17) -0.0111(15)
C58 0.051(2) 0.045(2) 0.054(2) 0.0004(18) 0.0185(18) -0.0156(18)
C59 0.106(4) 0.085(4) 0.057(3) 0.007(3) 0.022(3) -0.053(3)
C60 0.118(5) 0.076(4) 0.073(4) 0.001(3) 0.027(3) -0.059(4)
C61 0.075(3) 0.067(3) 0.089(4) 0.005(3) 0.019(3) -0.037(3)
C62 0.082(3) 0.060(3) 0.076(4) -0.005(3) 0.016(3) -0.036(3)
C63 0.070(3) 0.045(2) 0.065(3) -0.008(2) 0.019(2) -0.025(2)
C64 0.102(4) 0.077(4) 0.098(5) 0.014(3) 0.014(4) -0.057(3)
C65 0.107(5) 0.091(5) 0.148(6) 0.038(4) -0.010(4) -0.069(4)
C66 0.108(5) 0.098(5) 0.138(6) 0.041(4) -0.007(4) -0.069(4)
C67 0.122(5) 0.095(5) 0.121(6) 0.022(4) 0.004(4) -0.069(4)
C68 0.102(5) 0.171(7) 0.180(8) 0.101(6) -0.036(5) -0.095(5)
C69 0.130(6) 0.143(7) 0.151(7) 0.078(6) -0.031(5) -0.094(5)
C70 0.096(4) 0.089(4) 0.098(5) 0.013(4) 0.013(4) -0.057(4)
C71 0.113(5) 0.098(5) 0.073(4) -0.004(3) 0.016(3) -0.063(4)
C72 0.116(5) 0.082(4) 0.065(3) 0.000(3) 0.016(3) -0.065(4)
C73 0.079(3) 0.062(3) 0.058(3) -0.003(2) 0.023(2) -0.040(3)
C74 0.109(4) 0.079(4) 0.068(3) 0.008(3) 0.022(3) -0.050(3)
C75 0.133(6) 0.126(6) 0.076(4) 0.020(4) 0.018(4) -0.088(5)
C76 0.054(2) 0.042(2) 0.052(2) -0.0060(18) 0.0218(19) -0.0174(18)
N6 0.101(6) 0.316(14) 0.340(15) 0.101(12) 0.063(8) -0.003(8)
C79 0.161(12) 0.51(2) 0.211(14) 0.094(16) 0.066(11) 0.018(15)
C80 0.254(15) 0.44(2) 0.260(16) 0.121(16) 0.113(14) -0.006(17)
C81 0.158(10) 0.197(12) 0.260(15) 0.012(11) 0.046(10) -0.048(9)
C82 0.123(8) 0.348(18) 0.223(13) -0.103(13) -0.021(8) -0.006(11)
C83 0.220(13) 0.330(18) 0.233(15) -0.046(14) 0.049(12) 0.105(13)
C84 0.63(4) 0.45(3) 0.38(3) -0.20(3) 0.26(3) -0.28(3)
C85 0.239(15) 0.232(16) 0.39(2) 0.176(17) -0.023(15) -0.050(13)
C86 0.35(3) 0.37(3) 0.35(3) 0.08(2) 0.10(2) -0.07(2)
C87 0.48(2) 0.45(2) 0.49(2) 0.004(18) 0.070(17) 0.010(18)
C18B 0.076(8) 0.091(11) 0.047(7) -0.021(7) 0.034(6) -0.007(7)
C19B 0.153(12) 0.074(7) 0.072(8) 0.008(6) 0.051(8) 0.023(8)
C20B 0.153(12) 0.077(8) 0.059(7) 0.005(6) 0.046(8) 0.031(8)
C21B 0.177(14) 0.099(10) 0.092(10) -0.017(8) 0.057(11) -0.004(11)
C22B 0.179(14) 0.095(10) 0.066(8) -0.017(7) 0.056(9) -0.011(11)
C25B 0.152(14) 0.093(11) 0.083(11) 0.007(8) 0.044(9) 0.060(10)
C26B 0.172(16) 0.172(18) 0.138(15) -0.047(13) 0.093(13) 0.010(14)
C24B 0.51(5) 0.112(17) 0.128(19) 0.013(14) 0.20(2) 0.07(2)
C23B 0.143(16) 0.22(3) 0.21(3) -0.10(2) 0.068(18) -0.018(17)
N1 0.0437(16) 0.0417(17) 0.0376(17) -0.0051(13) 0.0175(13) -0.0084(13)
N2 0.0416(16) 0.0395(17) 0.0411(17) 0.0025(13) 0.0172(13) 0.0016(13)
N3 0.070(3) 0.088(3) 0.051(2) -0.013(2) 0.011(2) 0.018(2)
N4 0.142(6) 0.183(8) 0.137(7) 0.007(6) 0.054(6) 0.045(6)
N5 0.151(7) 0.201(9) 0.129(7) 0.003(6) 0.023(5) 0.038(6)
N7 0.145(8) 0.355(15) 0.173(9) -0.047(10) 0.056(7) 0.011(9)
N8 0.204(19) 0.056(8) 0.110(14) 0.007(8) 0.070(13) 0.060(11)
N8B 0.167(15) 0.120(16) 0.071(10) -0.022(11) 0.051(10) 0.030(13)
O1 0.081(2) 0.063(2) 0.072(2) -0.0125(17) 0.0395(18) -0.0157(18)
O2 0.32(3) 0.070(11) 0.119(14) -0.022(9) 0.077(17) 0.032(13)
O3 0.0564(16) 0.0461(16) 0.0498(17) -0.0027(13) 0.0147(13) 0.0109(13)
O4 0.0666(18) 0.0574(18) 0.0503(18) 0.0065(14) 0.0241(14) 0.0253(15)
O5 0.0511(15) 0.0489(16) 0.0518(18) -0.0040(13) 0.0154(13) 0.0118(13)
O6 0.0695(19) 0.0624(19) 0.0493(18) 0.0027(14) 0.0222(15) 0.0254(16)
O7 0.139(5) 0.151(6) 0.191(7) -0.002(5) 0.043(5) 0.037(4)
O8 0.169(7) 0.275(10) 0.164(7) 0.031(7) 0.015(6) 0.034(7)
O9 0.0570(16) 0.0385(14) 0.0437(16) -0.0014(11) 0.0186(13) -0.0129(12)
O10 0.074(2) 0.0500(17) 0.0461(17) -0.0023(13) 0.0198(15) -0.0293(15)
O11 0.0742(19) 0.0484(16) 0.0529(18) -0.0105(13) 0.0290(15) -0.0338(15)
O12 0.0615(17) 0.0429(15) 0.0507(17) -0.0009(13) 0.0162(13) -0.0181(13)
O13 0.238(10) 0.286(13) 0.241(11) 0.083(10) -0.026(8) -0.071(9)
O14 0.187(9) 0.200(10) 0.51(2) -0.086(11) -0.069(11) 0.016(8)
O2B 0.29(3) 0.090(18) 0.167(19) -0.021(14) 0.11(2) 0.09(2)
Zn1 0.0393(2) 0.0277(2) 0.0352(2) -0.00145(16) 0.01529(16) -0.00369(16)
Zn2 0.0404(2) 0.0284(2) 0.0346(2) -0.00142(16) 0.01636(17) -0.00411(16)
C77 0.157(10) 0.234(12) 0.258(14) 0.092(11) -0.011(10) -0.071(9)

loop_
_atom_type_symbol
_atom_type_description
_atom_type_scat_dispersion_real
_atom_type_scat_dispersion_imag
_atom_type_scat_source
C C -0.0001 0.0005 'International Tables Vol C Tables 4.2.6.8 and 6.1.1.4'
H H 0.0000 0.0000 'International Tables Vol C Tables 4.2.6.8 and 6.1.1.4'
N N 0.0004 0.0010 'International Tables Vol C Tables 4.2.6.8 and 6.1.1.4'
O O 0.0017 0.0018 'International Tables Vol C Tables 4.2.6.8 and 6.1.1.4'
Zn Zn 0.2601 0.5359 'International Tables Vol C Tables 4.2.6.8 and 6.1.1.4'

loop_
_geom_angle_atom_site_label_1
_geom_angle_atom_site_label_2
_geom_angle_atom_site_label_3
_geom_angle
_geom_angle_site_symmetry_1
_geom_angle_site_symmetry_3
_geom_angle_publ_flag
N2 C1 C2 122.6(4) . . ?
C1 C2 C3 119.7(4) . . ?
C4 C3 C2 116.5(4) . . ?
C4 C3 C6 121.1(4) . . ?
C2 C3 C6 122.3(4) . . ?
C5 C4 C3 121.1(4) . . ?
N2 C5 C4 121.9(4) . . ?
C11 C6 C7 119.7(4) . . ?
C11 C6 C3 117.8(4) . . ?
C7 C6 C3 122.4(4) . . ?
C8 C7 C6 119.0(4) . . ?
C8 C7 C17 119.3(4) . . ?
C6 C7 C17 121.7(4) . . ?
C9 C8 C7 122.0(4) . . ?
C8 C9 C10 119.0(4) . . ?
C8 C9 C12 121.2(4) . . ?
C10 C9 C12 119.8(4) . . ?
C11 C10 C9 119.4(5) . . ?
C6 C11 C10 120.8(5) . . ?
C13 C12 C16 117.7(4) . . ?
C13 C12 C9 121.7(4) . . ?
C16 C12 C9 120.6(4) . . ?
C14 C13 C12 119.6(4) . . ?
N1 C14 C13 122.8(3) . . ?
N1 C15 C16 123.1(4) . . ?
C15 C16 C12 119.1(4) . . ?
O1 C17 N3 124.1(5) . . ?
O1 C17 C7 121.1(4) . . ?
N3 C17 C7 114.7(4) . . ?
N3 C18 C19 107.9(17) . . ?
N3 C18 C22 103.6(19) . . ?
C19 C18 C22 100.5(15) . . ?
C20 C19 C18 116.1(14) . . ?
N8 C20 C26 101(2) . . ?
N8 C20 C25 107(2) . . ?
C26 C20 C25 113.7(16) . . ?
N8 C20 C19 112.9(17) . . ?
C26 C20 C19 107.3(14) . . ?
C25 C20 C19 113.9(15) . . ?
N8 C21 C23 114(3) . . ?
N8 C21 C22 108.5(17) . . ?
C23 C21 C22 112.8(16) . . ?
N8 C21 C24 109(2) . . ?
C23 C21 C24 108.7(17) . . ?
C22 C21 C24 102.7(18) . . ?
C21 C22 C18 109.9(18) . . ?
O3 C27 O4 125.8(4) . . ?
O3 C27 C28 118.0(4) . . ?
O4 C27 C28 116.2(3) . . ?
C33 C28 C29 120.1(4) . . ?
C33 C28 C27 120.6(4) . . ?
C29 C28 C27 119.3(4) . . ?
C30 C29 C28 118.7(4) . . ?
C29 C30 C31 121.8(5) . . ?
C32 C31 C30 118.0(4) . . ?
C32 C31 C34 121.7(5) . . ?
C30 C31 C34 120.1(5) . . ?
C31 C32 C33 121.0(5) . . ?
C28 C33 C32 120.2(4) . . ?
C35 C34 C39 120.0 . . ?
C35 C34 C31 121.5(4) . . ?
C39 C34 C31 118.4(4) . . ?
C36 C35 C34 120.0 . . ?
C35 C36 C37 120.0 . . ?
C38 C37 C36 120.0 . . ?
C38 C37 C40 120.4(4) . . ?
C36 C37 C40 119.5(4) . . ?
C37 C38 C39 120.0 . . ?
C37 C38 C47 124.2(5) . . ?
C39 C38 C47 115.3(5) . . ?
C38 C39 C34 120.0 . . ?
C41 C40 C45 115.9(5) . . ?
C41 C40 C37 121.2(5) . . ?
C45 C40 C37 122.7(5) . . ?
C42 C41 C40 122.4(5) . . ?
C43 C42 C41 120.4(5) . . ?
C42 C43 C44 118.5(4) . . ?
C42 C43 C46 121.6(4) . . ?
C44 C43 C46 119.9(4) . . ?
C45 C44 C43 120.0(5) . . ?
C44 C45 C40 122.4(5) . . ?
O5 C46 O6 124.4(4) . . ?
O5 C46 C43 117.2(4) . . ?
O6 C46 C43 118.4(4) . . ?
O7 C47 N4 121.7(10) . . ?
O7 C47 C38 122.9(9) . . ?
N4 C47 C38 115.3(8) . . ?
N4 C48 C52 113.1(8) . . ?
N4 C48 C49 107.7(8) . . ?
C52 C48 C49 106.8(9) . . ?
C50 C49 C48 116.9(9) . . ?
N5 C50 C54 107.7(11) . . ?
N5 C50 C49 107.3(10) . . ?
C54 C50 C49 116.2(10) . . ?
N5 C50 C53 110.4(9) . . ?
C54 C50 C53 105.1(10) . . ?
C49 C50 C53 110.1(10) . . ?
C52 C51 N5 110.1(9) . . ?
C52 C51 C56 108.6(9) . . ?
N5 C51 C56 113.7(9) . . ?
C52 C51 C55 112.2(9) . . ?
N5 C51 C55 106.1(9) . . ?
C56 C51 C55 106.0(9) . . ?
C51 C52 C48 116.5(9) . . ?
O10 C57 O9 125.2(3) . . ?
O10 C57 C58 117.2(3) . . ?
O9 C57 C58 117.6(4) . . ?
C59 C58 C63 117.7(4) . . ?
C59 C58 C57 121.0(4) . . ?
C63 C58 C57 121.2(4) . . ?
C60 C59 C58 122.0(5) . . ?
C59 C60 C61 120.7(5) . . ?
C60 C61 C62 118.7(4) . . ?
C60 C61 C64 120.7(5) . . ?
C62 C61 C64 120.5(5) . . ?
C63 C62 C61 119.9(5) . . ?
C62 C63 C58 120.9(5) . . ?
C65 C64 C69 119.3(5) . . ?
C65 C64 C61 121.6(6) . . ?
C69 C64 C61 118.9(6) . . ?
C64 C65 C66 118.7(6) . . ?
C67 C66 C65 122.7(6) . . ?
C68 C67 C66 116.9(6) . . ?
C68 C67 C70 124.1(7) . . ?
C66 C67 C70 118.8(6) . . ?
C67 C68 C69 121.2(7) . . ?
C67 C68 C77 119.4(8) . . ?
C69 C68 C77 111.3(9) . . ?
C64 C69 C68 121.2(7) . . ?
C71 C70 C75 120.0(5) . . ?
C71 C70 C67 121.2(6) . . ?
C75 C70 C67 118.8(6) . . ?
C70 C71 C72 119.8(6) . . ?
C71 C72 C73 121.4(5) . . ?
C74 C73 C72 118.0(4) . . ?
C74 C73 C76 122.0(4) . . ?
C72 C73 C76 120.0(4) . . ?
C73 C74 C75 121.0(5) . . ?
C74 C75 C70 119.6(5) . . ?
O11 C76 O12 125.8(4) . . ?
O11 C76 C73 117.5(4) . . ?
O12 C76 C73 116.7(4) . . ?
C77 N6 C81 116.2(11) . . ?
C86 C79 C87 117.5(16) . . ?
C86 C79 N7 107.6(11) . . ?
C87 C79 N7 107.3(11) . . ?
C86 C79 C80 89.8(10) . . ?
C87 C79 C80 125.2(16) . . ?
N7 C79 C80 107.7(15) . . ?
C79 C80 C81 99.9(13) . . ?
C82 C81 N6 108.8(12) . . ?
C82 C81 C80 101.0(13) . . ?
N6 C81 C80 96.5(10) . . ?
C81 C82 C83 113.7(14) . . ?
N7 C83 C84 111.2(9) . . ?
N7 C83 C85 114.0(9) . . ?
C84 C83 C85 118.1(15) . . ?
N7 C83 C82 103.6(13) . . ?
C84 C83 C82 92.6(10) . . ?
C85 C83 C82 114.7(13) . . ?
N3 C18B C22B 115.1(15) . . ?
N3 C18B C19B 112.0(15) . . ?
C22B C18B C19B 113.6(19) . . ?
C20B C19B C18B 117.8(15) . . ?
N8B C20B C19B 112.0(17) . . ?
N8B C20B C26B 99(2) . . ?
C19B C20B C26B 110.1(15) . . ?
N8B C20B C25B 108(2) . . ?
C19B C20B C25B 114.5(12) . . ?
C26B C20B C25B 111.9(13) . . ?
C24B C21B C23B 117(2) . . ?
C24B C21B C22B 107.8(15) . . ?
C23B C21B C22B 106.4(15) . . ?
C24B C21B N8B 111(2) . . ?
C23B C21B N8B 109.5(19) . . ?
C22B C21B N8B 105.2(17) . . ?
C18B C22B C21B 112.9(14) . . ?
C14 N1 C15 117.6(3) . . ?
C14 N1 Zn1 122.6(2) . . ?
C15 N1 Zn1 119.8(3) . . ?
C5 N2 C1 118.2(3) . . ?
C5 N2 Zn2 120.9(3) . 6_566 ?
C1 N2 Zn2 120.3(3) . 6_566 ?
C17 N3 C18B 129.1(11) . . ?
C17 N3 C18 118.2(11) . . ?
C47 N4 C48 121.8(9) . . ?
O8 N5 C50 113.3(10) . . ?
O8 N5 C51 115.8(9) . . ?
C50 N5 C51 125.6(9) . . ?
O14 N7 C83 126.1(12) . . ?
O14 N7 C79 109.4(10) . . ?
C83 N7 C79 122.0(13) . . ?
O2 N8 C21 120(3) . . ?
O2 N8 C20 109(3) . . ?
C21 N8 C20 130(2) . . ?
O2B N8B C20B 119(4) . . ?
O2B N8B C21B 114(3) . . ?
C20B N8B C21B 124(2) . . ?
C27 O3 Zn1 119.8(3) . . ?
C27 O4 Zn2 132.8(3) . . ?
C46 O5 Zn1 141.6(3) . 3_545 ?
C46 O6 Zn2 113.5(3) . 3_545 ?
C57 O9 Zn1 123.0(2) . . ?
C57 O10 Zn2 131.4(3) . . ?
C76 O11 Zn2 129.0(3) . 3 ?
C76 O12 Zn1 124.5(3) . 3 ?
N1 Zn1 O9 96.50(12) . . ?
N1 Zn1 O12 98.58(12) . 3_445 ?
O9 Zn1 O12 164.74(12) . 3_445 ?
N1 Zn1 O3 106.76(13) . . ?
O9 Zn1 O3 90.73(13) . . ?
O12 Zn1 O3 87.15(13) 3_445 . ?
N1 Zn1 O5 98.46(12) . 3_455 ?
O9 Zn1 O5 89.24(12) . 3_455 ?
O12 Zn1 O5 86.28(13) 3_445 3_455 ?
O3 Zn1 O5 154.61(12) . 3_455 ?
N1 Zn1 Zn2 167.44(10) . . ?
O9 Zn1 Zn2 83.20(8) . . ?
O12 Zn1 Zn2 81.58(8) 3_445 . ?
O3 Zn1 Zn2 85.79(8) . . ?
O5 Zn1 Zn2 68.99(8) 3_455 . ?
O11 Zn2 O10 155.98(12) 3_445 . ?
O11 Zn2 N2 108.12(12) 3_445 6_565 ?
O10 Zn2 N2 95.81(12) . 6_565 ?
O11 Zn2 O6 89.27(15) 3_445 3_455 ?
O10 Zn2 O6 89.06(15) . 3_455 ?
N2 Zn2 O6 98.90(12) 6_565 3_455 ?
O11 Zn2 O4 88.01(14) 3_445 . ?
O10 Zn2 O4 87.87(15) . . ?
N2 Zn2 O4 94.97(12) 6_565 . ?
O6 Zn2 O4 166.03(12) 3_455 . ?
O11 Zn2 Zn1 78.93(9) 3_445 . ?
O10 Zn2 Zn1 77.15(9) . . ?
N2 Zn2 Zn1 167.65(9) 6_565 . ?
O6 Zn2 Zn1 91.19(9) 3_455 . ?
O4 Zn2 Zn1 74.84(8) . . ?
O13 C77 N6 118.3(12) . . ?
O13 C77 C68 115.2(12) . . ?
N6 C77 C68 124.7(11) . . ?

loop_
_geom_bond_atom_site_label_1
_geom_bond_atom_site_label_2
_geom_bond_distance
_geom_bond_site_symmetry_2
_geom_bond_publ_flag
C1 N2 1.340(5) . ?
C1 C2 1.359(6) . ?
C2 C3 1.396(6) . ?
C3 C4 1.379(6) . ?
C3 C6 1.481(6) . ?
C4 C5 1.356(6) . ?
C5 N2 1.337(5) . ?
C6 C11 1.381(7) . ?
C6 C7 1.407(6) . ?
C7 C8 1.384(6) . ?
C7 C17 1.502(6) . ?
C8 C9 1.372(7) . ?
C9 C10 1.413(6) . ?
C9 C12 1.467(6) . ?
C10 C11 1.394(7) . ?
C12 C13 1.392(5) . ?
C12 C16 1.401(6) . ?
C13 C14 1.368(5) . ?
C14 N1 1.342(5) . ?
C15 N1 1.352(5) . ?
C15 C16 1.363(6) . ?
C17 O1 1.210(6) . ?
C17 N3 1.334(6) . ?
C18 N3 1.49(3) . ?
C18 C19 1.52(3) . ?
C18 C22 1.70(3) . ?
C19 C20 1.504(17) . ?
C20 N8 1.45(3) . ?
C20 C26 1.49(3) . ?
C20 C25 1.50(3) . ?
C21 N8 1.40(4) . ?
C21 C23 1.49(3) . ?
C21 C22 1.52(2) . ?
C21 C24 1.58(3) . ?
C27 O3 1.245(5) . ?
C27 O4 1.247(5) . ?
C27 C28 1.500(5) . ?
C28 C33 1.370(6) . ?
C28 C29 1.403(6) . ?
C29 C30 1.392(6) . ?
C30 C31 1.397(7) . ?
C31 C32 1.382(7) . ?
C31 C34 1.475(5) . ?
C32 C33 1.401(7) . ?
C34 C35 1.3900 . ?
C34 C39 1.3900 . ?
C35 C36 1.3900 . ?
C36 C37 1.3900 . ?
C37 C38 1.3900 . ?
C37 C40 1.483(5) . ?
C38 C39 1.3900 . ?
C38 C47 1.425(11) . ?
C40 C41 1.379(7) . ?
C40 C45 1.401(8) . ?
C41 C42 1.378(6) . ?
C42 C43 1.367(6) . ?
C43 C44 1.396(6) . ?
C43 C46 1.478(5) . ?
C44 C45 1.359(7) . ?
C46 O5 1.249(5) . ?
C46 O6 1.254(5) . ?
C47 O7 1.297(10) . ?
C47 N4 1.363(11) . ?
C48 N4 1.421(10) . ?
C48 C52 1.509(11) . ?
C48 C49 1.539(12) . ?
C49 C50 1.504(13) . ?
C50 N5 1.467(13) . ?
C50 C54 1.470(13) . ?
C50 C53 1.647(15) . ?
C51 C52 1.455(11) . ?
C51 N5 1.516(12) . ?
C51 C56 1.516(12) . ?
C51 C55 1.527(12) . ?
C57 O10 1.246(5) . ?
C57 O9 1.254(5) . ?
C57 C58 1.484(5) . ?
C58 C59 1.369(6) . ?
C58 C63 1.390(6) . ?
C59 C60 1.350(6) . ?
C60 C61 1.363(8) . ?
C61 C62 1.399(8) . ?
C61 C64 1.485(6) . ?
C62 C63 1.359(6) . ?
C64 C65 1.362(9) . ?
C64 C69 1.373(9) . ?
C65 C66 1.395(7) . ?
C66 C67 1.388(10) . ?
C67 C68 1.360(10) . ?
C67 C70 1.485(7) . ?
C68 C69 1.384(8) . ?
C68 C77 1.569(13) . ?
C70 C71 1.359(8) . ?
C70 C75 1.404(9) . ?
C71 C72 1.375(7) . ?
C72 C73 1.406(7) . ?
C73 C74 1.375(7) . ?
C73 C76 1.476(5) . ?
C74 C75 1.381(7) . ?
C76 O11 1.249(5) . ?
C76 O12 1.249(5) . ?
N6 C77 1.404(14) . ?
N6 C81 1.597(15) . ?
C79 C86 1.523(12) . ?
C79 C87 1.536(12) . ?
C79 N7 1.540(19) . ?
C79 C80 1.58(2) . ?
C80 C81 1.617(17) . ?
C81 C82 1.367(16) . ?
C82 C83 1.553(17) . ?
C83 N7 1.449(15) . ?
C83 C84 1.524(12) . ?
C83 C85 1.526(12) . ?
C18B N3 1.41(2) . ?
C18B C22B 1.43(3) . ?
C18B C19B 1.53(2) . ?
C19B C20B 1.471(16) . ?
C20B N8B 1.32(3) . ?
C20B C26B 1.48(2) . ?
C20B C25B 1.53(2) . ?
C21B C24B 1.39(3) . ?
C21B C23B 1.55(3) . ?
C21B C22B 1.59(2) . ?
C21B N8B 1.67(4) . ?
N1 Zn1 2.007(3) . ?
N2 Zn2 2.020(3) 6_566 ?
N5 O8 1.385(10) . ?
N7 O14 1.385(12) . ?
N8 O2 1.38(4) . ?
N8B O2B 1.25(4) . ?
O3 Zn1 2.028(3) . ?
O4 Zn2 2.048(3) . ?
O5 Zn1 2.048(3) 3_545 ?
O6 Zn2 2.027(3) 3_545 ?
O9 Zn1 2.008(3) . ?
O10 Zn2 2.004(3) . ?
O11 Zn2 1.996(3) 3 ?
O12 Zn1 2.014(3) 3 ?
O13 C77 1.350(14) . ?
Zn1 Zn2 2.9019(13) . ?

loop_
_geom_torsion_atom_site_label_1
_geom_torsion_atom_site_label_2
_geom_torsion_atom_site_label_3
_geom_torsion_atom_site_label_4
_geom_torsion
_geom_torsion_site_symmetry_1
_geom_torsion_site_symmetry_2
_geom_torsion_site_symmetry_3
_geom_torsion_site_symmetry_4
_geom_torsion_publ_flag
N2 C1 C2 C3 -2.1(7) . . . . ?
C1 C2 C3 C4 2.0(7) . . . . ?
C1 C2 C3 C6 -176.6(5) . . . . ?
C2 C3 C4 C5 -1.6(8) . . . . ?
C6 C3 C4 C5 177.1(5) . . . . ?
C3 C4 C5 N2 1.1(9) . . . . ?
C4 C3 C6 C11 -47.7(8) . . . . ?
C2 C3 C6 C11 130.8(6) . . . . ?
C4 C3 C6 C7 135.4(5) . . . . ?
C2 C3 C6 C7 -46.0(8) . . . . ?
C11 C6 C7 C8 1.5(8) . . . . ?
C3 C6 C7 C8 178.3(5) . . . . ?
C11 C6 C7 C17 179.0(5) . . . . ?
C3 C6 C7 C17 -4.2(8) . . . . ?
C6 C7 C8 C9 1.5(7) . . . . ?
C17 C7 C8 C9 -176.1(5) . . . . ?
C7 C8 C9 C10 -3.8(8) . . . . ?
C7 C8 C9 C12 175.0(4) . . . . ?
C8 C9 C10 C11 3.1(9) . . . . ?
C12 C9 C10 C11 -175.8(5) . . . . ?
C7 C6 C11 C10 -2.1(9) . . . . ?
C3 C6 C11 C10 -179.0(6) . . . . ?
C9 C10 C11 C6 -0.2(10) . . . . ?
C8 C9 C12 C13 30.7(8) . . . . ?
C10 C9 C12 C13 -150.5(5) . . . . ?
C8 C9 C12 C16 -148.7(5) . . . . ?
C10 C9 C12 C16 30.1(8) . . . . ?
C16 C12 C13 C14 1.0(7) . . . . ?
C9 C12 C13 C14 -178.4(4) . . . . ?
C12 C13 C14 N1 -1.5(7) . . . . ?
N1 C15 C16 C12 -0.4(8) . . . . ?
C13 C12 C16 C15 -0.1(8) . . . . ?
C9 C12 C16 C15 179.3(5) . . . . ?
C8 C7 C17 O1 -66.5(6) . . . . ?
C6 C7 C17 O1 115.9(5) . . . . ?
C8 C7 C17 N3 115.6(5) . . . . ?
C6 C7 C17 N3 -61.9(6) . . . . ?
N3 C18 C19 C20 -166.2(15) . . . . ?
C22 C18 C19 C20 -58(2) . . . . ?
C18 C19 C20 N8 37(3) . . . . ?
C18 C19 C20 C26 -73(2) . . . . ?
C18 C19 C20 C25 160(2) . . . . ?
N8 C21 C22 C18 -52(3) . . . . ?
C23 C21 C22 C18 75(3) . . . . ?
C24 C21 C22 C18 -168.0(16) . . . . ?
N3 C18 C22 C21 178.7(15) . . . . ?
C19 C18 C22 C21 67(2) . . . . ?
O3 C27 C28 C33 11.6(6) . . . . ?
O4 C27 C28 C33 -168.9(4) . . . . ?
O3 C27 C28 C29 -171.5(4) . . . . ?
O4 C27 C28 C29 8.0(6) . . . . ?
C33 C28 C29 C30 -2.3(7) . . . . ?
C27 C28 C29 C30 -179.2(4) . . . . ?
C28 C29 C30 C31 1.6(8) . . . . ?
C29 C30 C31 C32 0.6(9) . . . . ?
C29 C30 C31 C34 175.7(5) . . . . ?
C30 C31 C32 C33 -2.3(10) . . . . ?
C34 C31 C32 C33 -177.3(6) . . . . ?
C29 C28 C33 C32 0.7(8) . . . . ?
C27 C28 C33 C32 177.6(5) . . . . ?
C31 C32 C33 C28 1.6(10) . . . . ?
C32 C31 C34 C35 150.1(6) . . . . ?
C30 C31 C34 C35 -24.8(7) . . . . ?
C32 C31 C34 C39 -33.3(8) . . . . ?
C30 C31 C34 C39 151.8(5) . . . . ?
C39 C34 C35 C36 0.0 . . . . ?
C31 C34 C35 C36 176.6(5) . . . . ?
C34 C35 C36 C37 0.0 . . . . ?
C35 C36 C37 C38 0.0 . . . . ?
C35 C36 C37 C40 -176.9(5) . . . . ?
C36 C37 C38 C39 0.0 . . . . ?
C40 C37 C38 C39 176.8(5) . . . . ?
C36 C37 C38 C47 -171.8(8) . . . . ?
C40 C37 C38 C47 5.0(9) . . . . ?
C37 C38 C39 C34 0.0 . . . . ?
C47 C38 C39 C34 172.5(7) . . . . ?
C35 C34 C39 C38 0.0 . . . . ?
C31 C34 C39 C38 -176.7(5) . . . . ?
C38 C37 C40 C41 -149.4(6) . . . . ?
C36 C37 C40 C41 27.5(8) . . . . ?
C38 C37 C40 C45 35.5(9) . . . . ?
C36 C37 C40 C45 -147.6(6) . . . . ?
C45 C40 C41 C42 -3.6(10) . . . . ?
C37 C40 C41 C42 -179.0(6) . . . . ?
C40 C41 C42 C43 -1.9(10) . . . . ?
C41 C42 C43 C44 6.5(9) . . . . ?
C41 C42 C43 C46 -172.9(5) . . . . ?
C42 C43 C44 C45 -5.6(10) . . . . ?
C46 C43 C44 C45 173.8(6) . . . . ?
C43 C44 C45 C40 0.1(11) . . . . ?
C41 C40 C45 C44 4.5(11) . . . . ?
C37 C40 C45 C44 179.8(6) . . . . ?
C42 C43 C46 O5 167.1(5) . . . . ?
C44 C43 C46 O5 -12.3(7) . . . . ?
C42 C43 C46 O6 -14.0(7) . . . . ?
C44 C43 C46 O6 166.7(5) . . . . ?
C37 C38 C47 O7 55.1(13) . . . . ?
C39 C38 C47 O7 -117.0(9) . . . . ?
C37 C38 C47 N4 -128.8(8) . . . . ?
C39 C38 C47 N4 59.0(10) . . . . ?
N4 C48 C49 C50 179.4(10) . . . . ?
C52 C48 C49 C50 57.7(13) . . . . ?
C48 C49 C50 N5 -46.2(14) . . . . ?
C48 C49 C50 C54 -166.7(10) . . . . ?
C48 C49 C50 C53 74.0(12) . . . . ?
N5 C51 C52 C48 44.4(12) . . . . ?
C56 C51 C52 C48 -80.7(12) . . . . ?
C55 C51 C52 C48 162.3(10) . . . . ?
N4 C48 C52 C51 -174.4(9) . . . . ?
C49 C48 C52 C51 -56.2(12) . . . . ?
O10 C57 C58 C59 -3.5(7) . . . . ?
O9 C57 C58 C59 177.0(5) . . . . ?
O10 C57 C58 C63 -179.6(4) . . . . ?
O9 C57 C58 C63 0.9(6) . . . . ?
C63 C58 C59 C60 -0.1(9) . . . . ?
C57 C58 C59 C60 -176.4(6) . . . . ?
C58 C59 C60 C61 -0.3(11) . . . . ?
C59 C60 C61 C62 1.9(10) . . . . ?
C59 C60 C61 C64 179.2(6) . . . . ?
C60 C61 C62 C63 -3.2(9) . . . . ?
C64 C61 C62 C63 179.5(6) . . . . ?
C61 C62 C63 C58 2.9(8) . . . . ?
C59 C58 C63 C62 -1.2(8) . . . . ?
C57 C58 C63 C62 175.0(5) . . . . ?
C60 C61 C64 C65 46.1(11) . . . . ?
C62 C61 C64 C65 -136.6(8) . . . . ?
C60 C61 C64 C69 -128.4(9) . . . . ?
C62 C61 C64 C69 48.8(11) . . . . ?
C69 C64 C65 C66 -4.4(14) . . . . ?
C61 C64 C65 C66 -179.0(7) . . . . ?
C64 C65 C66 C67 1.7(14) . . . . ?
C65 C66 C67 C68 1.3(15) . . . . ?
C65 C66 C67 C70 -174.1(8) . . . . ?
C66 C67 C68 C69 -1.5(17) . . . . ?
C70 C67 C68 C69 173.6(10) . . . . ?
C66 C67 C68 C77 144.5(11) . . . . ?
C70 C67 C68 C77 -40.3(16) . . . . ?
C65 C64 C69 C68 4.3(15) . . . . ?
C61 C64 C69 C68 179.0(9) . . . . ?
C67 C68 C69 C64 -1.3(18) . . . . ?
C77 C68 C69 C64 -149.8(11) . . . . ?
C68 C67 C70 C71 135.6(11) . . . . ?
C66 C67 C70 C71 -49.4(12) . . . . ?
C68 C67 C70 C75 -46.2(14) . . . . ?
C66 C67 C70 C75 128.9(9) . . . . ?
C75 C70 C71 C72 3.7(13) . . . . ?
C67 C70 C71 C72 -178.0(7) . . . . ?
C70 C71 C72 C73 0.4(12) . . . . ?
C71 C72 C73 C74 -2.9(10) . . . . ?
C71 C72 C73 C76 179.7(6) . . . . ?
C72 C73 C74 C75 1.1(10) . . . . ?
C76 C73 C74 C75 178.5(6) . . . . ?
C73 C74 C75 C70 3.0(12) . . . . ?
C71 C70 C75 C74 -5.5(13) . . . . ?
C67 C70 C75 C74 176.2(7) . . . . ?
C74 C73 C76 O11 -178.4(5) . . . . ?
C72 C73 C76 O11 -1.1(8) . . . . ?
C74 C73 C76 O12 2.1(8) . . . . ?
C72 C73 C76 O12 179.4(5) . . . . ?
C86 C79 C80 C81 -167.1(14) . . . . ?
C87 C79 C80 C81 69(2) . . . . ?
N7 C79 C80 C81 -58.6(14) . . . . ?
C77 N6 C81 C82 -93.9(17) . . . . ?
C77 N6 C81 C80 162.1(14) . . . . ?
C79 C80 C81 C82 76.5(18) . . . . ?
C79 C80 C81 N6 -172.8(14) . . . . ?
N6 C81 C82 C83 178.7(11) . . . . ?
C80 C81 C82 C83 -80.4(17) . . . . ?
C81 C82 C83 N7 58.6(16) . . . . ?
C81 C82 C83 C84 171.1(16) . . . . ?
C81 C82 C83 C85 -66.3(19) . . . . ?
N3 C18B C19B C20B 176.2(14) . . . . ?
C22B C18B C19B C20B -51(2) . . . . ?
C18B C19B C20B N8B 42(3) . . . . ?
C18B C19B C20B C26B 151.2(17) . . . . ?
C18B C19B C20B C25B -82(2) . . . . ?
N3 C18B C22B C21B -175.6(16) . . . . ?
C19B C18B C22B C21B 53(2) . . . . ?
C24B C21B C22B C18B -163(2) . . . . ?
C23B C21B C22B C18B 71(2) . . . . ?
N8B C21B C22B C18B -45(2) . . . . ?
C13 C14 N1 C15 1.0(6) . . . . ?
C13 C14 N1 Zn1 -179.3(3) . . . . ?
C16 C15 N1 C14 0.0(7) . . . . ?
C16 C15 N1 Zn1 -179.8(4) . . . . ?
C4 C5 N2 C1 -1.0(7) . . . . ?
C4 C5 N2 Zn2 -172.1(4) . . . 6_566 ?
C2 C1 N2 C5 1.5(6) . . . . ?
C2 C1 N2 Zn2 172.7(3) . . . 6_566 ?
O1 C17 N3 C18B -20.9(15) . . . . ?
C7 C17 N3 C18B 156.9(13) . . . . ?
O1 C17 N3 C18 -4.5(13) . . . . ?
C7 C17 N3 C18 173.3(12) . . . . ?
C22B C18B N3 C17 87(2) . . . . ?
C19B C18B N3 C17 -141.3(12) . . . . ?
C19 C18 N3 C17 -106.6(15) . . . . ?
C22 C18 N3 C17 147.3(11) . . . . ?
O7 C47 N4 C48 -2.7(16) . . . . ?
C38 C47 N4 C48 -178.7(8) . . . . ?
C52 C48 N4 C47 -87.5(13) . . . . ?
C49 C48 N4 C47 154.8(9) . . . . ?
C54 C50 N5 O8 -46.1(14) . . . . ?
C49 C50 N5 O8 -171.9(9) . . . . ?
C53 C50 N5 O8 68.1(12) . . . . ?
C54 C50 N5 C51 160.8(10) . . . . ?
C49 C50 N5 C51 35.0(15) . . . . ?
C53 C50 N5 C51 -85.0(13) . . . . ?
C52 C51 N5 O8 172.7(9) . . . . ?
C56 C51 N5 O8 -65.2(12) . . . . ?
C55 C51 N5 O8 51.0(12) . . . . ?
C52 C51 N5 C50 -34.8(14) . . . . ?
C56 C51 N5 C50 87.3(13) . . . . ?
C55 C51 N5 C50 -156.5(10) . . . . ?
C84 C83 N7 O14 61.8(18) . . . . ?
C85 C83 N7 O14 -74.6(15) . . . . ?
C82 C83 N7 O14 160.1(14) . . . . ?
C84 C83 N7 C79 -138.1(11) . . . . ?
C85 C83 N7 C79 85.4(18) . . . . ?
C82 C83 N7 C79 -39.9(13) . . . . ?
C86 C79 N7 O14 -53.6(14) . . . . ?
C87 C79 N7 O14 73.7(13) . . . . ?
C80 C79 N7 O14 -149.2(13) . . . . ?
C86 C79 N7 C83 143.4(11) . . . . ?
C87 C79 N7 C83 -89.3(16) . . . . ?
C80 C79 N7 C83 47.8(13) . . . . ?
C23 C21 N8 O2 68(4) . . . . ?
C22 C21 N8 O2 -165(3) . . . . ?
C24 C21 N8 O2 -53(4) . . . . ?
C23 C21 N8 C20 -97(4) . . . . ?
C22 C21 N8 C20 30(5) . . . . ?
C24 C21 N8 C20 141(3) . . . . ?
C26 C20 N8 O2 -72(3) . . . . ?
C25 C20 N8 O2 47(4) . . . . ?
C19 C20 N8 O2 174(3) . . . . ?
C26 C20 N8 C21 94(4) . . . . ?
C25 C20 N8 C21 -146(4) . . . . ?
C19 C20 N8 C21 -20(5) . . . . ?
C19B C20B N8B O2B 162(4) . . . . ?
C26B C20B N8B O2B 46(4) . . . . ?
C25B C20B N8B O2B -71(4) . . . . ?
C19B C20B N8B C21B -40(4) . . . . ?
C26B C20B N8B C21B -156(3) . . . . ?
C25B C20B N8B C21B 87(3) . . . . ?
C24B C21B N8B O2B -43(4) . . . . ?
C23B C21B N8B O2B 87(4) . . . . ?
C22B C21B N8B O2B -159(3) . . . . ?
C24B C21B N8B C20B 158(3) . . . . ?
C23B C21B N8B C20B -72(3) . . . . ?
C22B C21B N8B C20B 42(4) . . . . ?
O4 C27 O3 Zn1 10.3(5) . . . . ?
C28 C27 O3 Zn1 -170.2(3) . . . . ?
O3 C27 O4 Zn2 -14.3(6) . . . . ?
C28 C27 O4 Zn2 166.3(3) . . . . ?
O6 C46 O5 Zn1 9.4(8) . . . 3_545 ?
C43 C46 O5 Zn1 -171.7(3) . . . 3_545 ?
O5 C46 O6 Zn2 -4.7(6) . . . 3_545 ?
C43 C46 O6 Zn2 176.4(3) . . . 3_545 ?
O10 C57 O9 Zn1 0.3(6) . . . . ?
C58 C57 O9 Zn1 179.8(3) . . . . ?
O9 C57 O10 Zn2 -2.9(7) . . . . ?
C58 C57 O10 Zn2 177.6(3) . . . . ?
O12 C76 O11 Zn2 -2.0(7) . . . 3 ?
C73 C76 O11 Zn2 178.5(3) . . . 3 ?
O11 C76 O12 Zn1 4.7(6) . . . 3 ?
C73 C76 O12 Zn1 -175.9(3) . . . 3 ?
C81 N6 C77 O13 3(2) . . . . ?
C81 N6 C77 C68 166.2(12) . . . . ?
C67 C68 C77 O13 159.0(12) . . . . ?
C69 C68 C77 O13 -51.9(17) . . . . ?
C67 C68 C77 N6 -5(2) . . . . ?
C69 C68 C77 N6 144.0(14) . . . . ?
